data_7022559
loop_
_publ_author_name
'Ghanta, Sekher Reddy'
'Rao, Muddamarri Hanumantha'
'Muralidharan, Krishnamurthi'

_publ_section_title
;
 Single-pot synthesis of zinc nanoparticles, borane (BH3) and
 closo-dodecaborate (B12H12)(2-) using LiBH4 under mild conditions.
;
_journal_issue 23
_journal_name_full 'Dalton transactions (Cambridge, England : 2003)'
_journal_page_first 8420
_journal_page_last 8425
_journal_paper_doi 10.1039/c3dt00092c
_journal_volume 42
_journal_year 2013
_chemical_formula_moiety 'C18 H18 B P'
_chemical_formula_sum 'C18 H18 B P'
_chemical_formula_weight 276.10
_chemical_name_systematic
;
?
;
_space_group_IT_number 2
_symmetry_cell_setting triclinic
_symmetry_space_group_name_Hall '-P 1'
_symmetry_space_group_name_H-M 'P -1'
_atom_sites_solution_hydrogens geom
_atom_sites_solution_primary direct
_atom_sites_solution_secondary difmap
_audit_creation_method SHELXL-97
_cell_angle_alpha 89.311(7)
_cell_angle_beta 80.685(7)
_cell_angle_gamma 77.774(7)
_cell_formula_units_Z 4
_cell_length_a 9.685(4)
_cell_length_b 11.135(5)
_cell_length_c 15.110(7)
_cell_measurement_reflns_used 7319
_cell_measurement_temperature 298(2)
_cell_measurement_theta_max 25.17
_cell_measurement_theta_min 2.34
_cell_volume 1571.1(12)
_computing_cell_refinement 'Bruker SMART'
_computing_data_collection 'Bruker SMART'
_computing_data_reduction 'Bruker SAINT'
_computing_molecular_graphics 'Bruker SHELXTL'
_computing_publication_material 'Bruker SHELXTL'
_computing_structure_refinement 'SHELXL-97 (Sheldrick, 1997)'
_computing_structure_solution 'SHELXS-97 (Sheldrick, 1990)'
_diffrn_ambient_temperature 298(2)
_diffrn_measured_fraction_theta_full 0.989
_diffrn_measured_fraction_theta_max 0.989
_diffrn_measurement_device_type 'CCD area detector'
_diffrn_measurement_method 'phi and omega scans'
_diffrn_radiation_monochromator graphite
_diffrn_radiation_source 'fine-focus sealed tube'
_diffrn_radiation_type MoK\a
_diffrn_radiation_wavelength 0.71073
_diffrn_reflns_av_R_equivalents 0.0339
_diffrn_reflns_av_sigmaI/netI 0.0399
_diffrn_reflns_limit_h_max 11
_diffrn_reflns_limit_h_min -11
_diffrn_reflns_limit_k_max 13
_diffrn_reflns_limit_k_min -13
_diffrn_reflns_limit_l_max 17
_diffrn_reflns_limit_l_min -17
_diffrn_reflns_number 14165
_diffrn_reflns_theta_full 25.02
_diffrn_reflns_theta_max 25.02
_diffrn_reflns_theta_min 1.37
_exptl_absorpt_coefficient_mu 0.162
_exptl_absorpt_correction_T_max 0.9840
_exptl_absorpt_correction_T_min 0.9684
_exptl_absorpt_correction_type multi-scan
_exptl_absorpt_process_details brukersadabs
_exptl_crystal_colour colorless
_exptl_crystal_density_diffrn 1.167
_exptl_crystal_density_method 'not measured'
_exptl_crystal_description block
_exptl_crystal_F_000 584
_exptl_crystal_size_max 0.20
_exptl_crystal_size_mid 0.16
_exptl_crystal_size_min 0.10
_refine_diff_density_max 1.610
_refine_diff_density_min -0.206
_refine_diff_density_rms 0.080
_refine_ls_extinction_method none
_refine_ls_goodness_of_fit_ref 1.025
_refine_ls_hydrogen_treatment mixed
_refine_ls_matrix_type full
_refine_ls_number_parameters 363
_refine_ls_number_reflns 5486
_refine_ls_number_restraints 0
_refine_ls_restrained_S_all 1.025
_refine_ls_R_factor_all 0.0982
_refine_ls_R_factor_gt 0.0795
_refine_ls_shift/su_max 0.000
_refine_ls_shift/su_mean 0.000
_refine_ls_structure_factor_coef Fsqd
_refine_ls_weighting_details 'calc w=1/[\s^2^(Fo^2^)+(0.1564P)^2^+0.0613P] where P=(Fo^2^+2Fc^2^)/3'
_refine_ls_weighting_scheme calc
_refine_ls_wR_factor_gt 0.2007
_refine_ls_wR_factor_ref 0.2179
_reflns_number_gt 4080
_reflns_number_total 5486
_reflns_threshold_expression >2sigma(I)
_cod_data_source_file c3dt00092c.txt
_cod_data_source_block 1
_cod_depositor_comments
;
The following automatic conversions were performed:

'_symmetry_cell_setting' value 'Triclinic' changed to 'triclinic'
according to /home/saulius/struct/CIF-dictionaries/cif_core.dic
dictionary named 'cif_core.dic' version 2.4.2 from 2011-04-26.

Automatic conversion script
Id: cif_fix_values 1891 2012-01-12 08:04:46Z andrius 
;
_cod_original_cell_volume 1571.2(12)
_cod_original_sg_symbol_H-M 'P-1 '
_cod_database_code 7022559

loop_
_symmetry_equiv_pos_as_xyz
'x, y, z'
'-x, -y, -z'

loop_
_atom_site_label
_atom_site_type_symbol
_atom_site_fract_x
_atom_site_fract_y
_atom_site_fract_z
_atom_site_U_iso_or_equiv
_atom_site_adp_type
_atom_site_occupancy
_atom_site_symmetry_multiplicity
_atom_site_calc_flag
_atom_site_refinement_flags
P1 P 0.24352(7) 0.23963(6) 0.11243(4) 0.0381(3) Uani 1 1 d .
P2 P 0.66760(8) 0.26239(7) 0.38716(5) 0.0417(3) Uani 1 1 d .
C1 C 0.2584(3) 0.1075(2) 0.18446(17) 0.0373(6) Uani 1 1 d .
C25 C 0.6542(3) 0.3926(3) 0.31324(17) 0.0401(6) Uani 1 1 d .
C14 C 0.1931(3) 0.3751(2) 0.18530(17) 0.0383(6) Uani 1 1 d .
C19 C 0.7229(3) 0.1255(2) 0.31541(18) 0.0417(7) Uani 1 1 d .
C26 C 0.6775(3) 0.3803(3) 0.22062(18) 0.0459(7) Uani 1 1 d .
H26 H 0.6976 0.3025 0.1938 0.055 Uiso 1 1 calc R
C6 C 0.2238(3) 0.1170(3) 0.27760(18) 0.0447(7) Uani 1 1 d .
H6 H 0.1874 0.1936 0.3057 0.054 Uiso 1 1 calc R
C2 C 0.3133(3) -0.0087(3) 0.14391(19) 0.0477(7) Uani 1 1 d .
H2 H 0.3371 -0.0166 0.0818 0.057 Uiso 1 1 calc R
C7 C 0.0894(3) 0.2414(2) 0.05799(17) 0.0390(6) Uani 1 1 d .
C30 C 0.6254(3) 0.5106(3) 0.3520(2) 0.0530(8) Uani 1 1 d .
H30 H 0.6103 0.5207 0.4141 0.064 Uiso 1 1 calc R
C31 C 0.4859(3) 0.2585(3) 0.43997(17) 0.0418(7) Uani 1 1 d .
C5 C 0.2436(3) 0.0121(3) 0.3284(2) 0.0533(8) Uani 1 1 d .
H5 H 0.2202 0.0188 0.3905 0.064 Uiso 1 1 calc R
C27 C 0.6710(3) 0.4831(3) 0.1677(2) 0.0557(8) Uani 1 1 d .
H27 H 0.6858 0.4739 0.1056 0.067 Uiso 1 1 calc R
C35 C 0.2307(3) 0.3288(3) 0.4634(2) 0.0621(9) Uani 1 1 d .
H35 H 0.1502 0.3842 0.4508 0.075 Uiso 1 1 calc R
C28 C 0.6429(3) 0.5983(3) 0.2065(2) 0.0576(8) Uani 1 1 d .
H28 H 0.6397 0.6671 0.1708 0.069 Uiso 1 1 calc R
C13 C 0.0580(3) 0.4111(3) 0.23626(19) 0.0482(7) Uani 1 1 d .
H13 H -0.0105 0.3645 0.2336 0.058 Uiso 1 1 calc R
C4 C 0.2974(3) -0.1015(3) 0.2878(2) 0.0536(8) Uani 1 1 d .
H4 H 0.3104 -0.1715 0.3223 0.064 Uiso 1 1 calc R
C29 C 0.6195(4) 0.6115(3) 0.2985(2) 0.0601(9) Uani 1 1 d .
H29 H 0.5993 0.6897 0.3247 0.072 Uiso 1 1 calc R
C15 C 0.2929(3) 0.4475(3) 0.1902(2) 0.0477(7) Uani 1 1 d .
H15 H 0.3840 0.4253 0.1565 0.057 Uiso 1 1 calc R
C34 C 0.2149(4) 0.2379(3) 0.5233(2) 0.0625(9) Uani 1 1 d .
H34 H 0.1240 0.2304 0.5505 0.075 Uiso 1 1 calc R
C33 C 0.3333(4) 0.1577(3) 0.5432(2) 0.0640(9) Uani 1 1 d .
H33 H 0.3227 0.0965 0.5846 0.077 Uiso 1 1 calc R
C8 C -0.0003(3) 0.1590(3) 0.07579(19) 0.0510(8) Uani 1 1 d .
H8 H 0.0179 0.0979 0.1174 0.061 Uiso 1 1 calc R
C36 C 0.3654(3) 0.3393(3) 0.42115(19) 0.0500(7) Uani 1 1 d .
H36 H 0.3749 0.4009 0.3800 0.060 Uiso 1 1 calc R
C24 C 0.6321(3) 0.0888(3) 0.2638(2) 0.0528(8) Uani 1 1 d .
H24 H 0.5397 0.1352 0.2656 0.063 Uiso 1 1 calc R
C3 C 0.3322(3) -0.1113(3) 0.1959(2) 0.0532(8) Uani 1 1 d .
H3 H 0.3689 -0.1883 0.1685 0.064 Uiso 1 1 calc R
C10 C -0.1441(4) 0.2565(3) -0.0290(2) 0.0652(10) Uani 1 1 d .
H10 H -0.2235 0.2621 -0.0574 0.078 Uiso 1 1 calc R
C12 C 0.0602(3) 0.3314(3) -0.00576(18) 0.0498(7) Uani 1 1 d .
H12 H 0.1195 0.3869 -0.0192 0.060 Uiso 1 1 calc R
C9 C -0.1158(4) 0.1671(3) 0.0323(2) 0.0623(9) Uani 1 1 d .
H9 H -0.1752 0.1114 0.0446 0.075 Uiso 1 1 calc R
C32 C 0.4684(3) 0.1673(3) 0.50212(19) 0.0542(8) Uani 1 1 d .
H32 H 0.5484 0.1126 0.5160 0.065 Uiso 1 1 calc R
C11 C -0.0560(4) 0.3379(3) -0.0487(2) 0.0625(9) Uani 1 1 d .
H11 H -0.0748 0.3977 -0.0911 0.075 Uiso 1 1 calc R
C16 C 0.2575(4) 0.5519(3) 0.2446(2) 0.0591(8) Uani 1 1 d .
H16 H 0.3247 0.5999 0.2467 0.071 Uiso 1 1 calc R
C17 C 0.1238(4) 0.5853(3) 0.2956(2) 0.0616(9) Uani 1 1 d .
H17 H 0.1009 0.6548 0.3331 0.074 Uiso 1 1 calc R
C20 C 0.8594(3) 0.0537(3) 0.3121(2) 0.0544(8) Uani 1 1 d .
H20 H 0.9218 0.0762 0.3464 0.065 Uiso 1 1 calc R
C22 C 0.8126(4) -0.0859(3) 0.2069(3) 0.0708(10) Uani 1 1 d .
H22 H 0.8426 -0.1564 0.1705 0.085 Uiso 1 1 calc R
C18 C 0.0240(4) 0.5150(3) 0.2908(2) 0.0616(9) Uani 1 1 d .
H18 H -0.0670 0.5379 0.3246 0.074 Uiso 1 1 calc R
B2 B 0.7913(5) 0.2721(4) 0.4732(3) 0.0661(11) Uani 1 1 d .
H2A H 0.8038 0.1978 0.5066 0.099 Uiso 1 1 calc R
H2B H 0.7491 0.3408 0.5136 0.099 Uiso 1 1 calc R
H2C H 0.8826 0.2826 0.4425 0.099 Uiso 1 1 calc R
B1 B 0.4159(4) 0.2338(4) 0.0275(3) 0.0631(11) Uani 1 1 d .
H1A H 0.4969 0.2181 0.0583 0.095 Uiso 1 1 calc R
H1B H 0.4108 0.3111 -0.0020 0.095 Uiso 1 1 calc R
H1C H 0.4260 0.1694 -0.0162 0.095 Uiso 1 1 calc R
C21 C 0.9033(4) -0.0514(3) 0.2582(3) 0.0692(10) Uani 1 1 d .
H21 H 0.9950 -0.0990 0.2566 0.083 Uiso 1 1 calc R
C23 C 0.6770(4) -0.0151(3) 0.2103(2) 0.0698(10) Uani 1 1 d .
H23 H 0.6150 -0.0379 0.1759 0.084 Uiso 1 1 calc R

loop_
_atom_site_aniso_label
_atom_site_aniso_U_11
_atom_site_aniso_U_22
_atom_site_aniso_U_33
_atom_site_aniso_U_23
_atom_site_aniso_U_13
_atom_site_aniso_U_12
P1 0.0371(4) 0.0383(5) 0.0384(4) 0.0049(3) -0.0066(3) -0.0067(3)
P2 0.0439(4) 0.0447(5) 0.0400(4) 0.0063(3) -0.0110(3) -0.0142(3)
C1 0.0345(13) 0.0376(15) 0.0407(14) 0.0031(12) -0.0097(11) -0.0073(11)
C25 0.0382(14) 0.0432(16) 0.0424(14) 0.0031(12) -0.0097(11) -0.0145(12)
C14 0.0377(14) 0.0343(15) 0.0455(14) 0.0097(12) -0.0161(11) -0.0067(12)
C19 0.0366(14) 0.0384(16) 0.0503(16) 0.0089(13) -0.0039(12) -0.0115(12)
C26 0.0487(16) 0.0431(17) 0.0450(15) 0.0022(13) -0.0058(12) -0.0092(13)
C6 0.0514(17) 0.0405(17) 0.0432(15) 0.0017(13) -0.0106(12) -0.0097(13)
C2 0.0496(16) 0.0467(18) 0.0441(15) -0.0023(13) -0.0093(12) -0.0027(14)
C7 0.0435(15) 0.0355(15) 0.0378(13) 0.0005(12) -0.0109(11) -0.0050(12)
C30 0.0648(19) 0.0487(19) 0.0511(17) -0.0020(14) -0.0161(14) -0.0192(15)
C31 0.0492(16) 0.0420(16) 0.0364(13) -0.0003(12) -0.0068(11) -0.0147(13)
C5 0.066(2) 0.057(2) 0.0421(15) 0.0091(15) -0.0147(14) -0.0191(16)
C27 0.0599(19) 0.058(2) 0.0472(16) 0.0123(15) -0.0055(14) -0.0117(16)
C35 0.0480(18) 0.075(2) 0.062(2) -0.0081(18) -0.0067(15) -0.0106(17)
C28 0.0548(18) 0.051(2) 0.069(2) 0.0194(17) -0.0140(15) -0.0130(15)
C13 0.0392(15) 0.0506(18) 0.0573(17) -0.0022(14) -0.0107(13) -0.0129(13)
C4 0.0580(18) 0.0444(18) 0.0630(19) 0.0152(15) -0.0210(15) -0.0133(15)
C29 0.071(2) 0.0421(19) 0.074(2) 0.0027(16) -0.0241(17) -0.0173(16)
C15 0.0412(15) 0.0442(18) 0.0622(18) 0.0112(14) -0.0181(13) -0.0127(13)
C34 0.058(2) 0.071(2) 0.0578(19) -0.0132(17) 0.0109(15) -0.0268(18)
C33 0.077(2) 0.057(2) 0.0553(19) 0.0059(16) 0.0088(17) -0.0240(19)
C8 0.0546(18) 0.0515(19) 0.0515(16) 0.0073(14) -0.0146(14) -0.0173(15)
C36 0.0500(17) 0.0541(19) 0.0475(16) 0.0059(14) -0.0129(13) -0.0110(15)
C24 0.0464(16) 0.0525(19) 0.0607(18) -0.0041(15) -0.0102(14) -0.0118(14)
C3 0.0572(18) 0.0385(17) 0.0629(19) 0.0015(15) -0.0165(15) -0.0026(14)
C10 0.063(2) 0.071(2) 0.065(2) -0.0126(19) -0.0331(17) -0.0036(19)
C12 0.0600(18) 0.0417(17) 0.0503(17) 0.0071(14) -0.0181(14) -0.0100(14)
C9 0.0572(19) 0.063(2) 0.073(2) -0.0014(18) -0.0213(17) -0.0195(17)
C32 0.0551(18) 0.0476(19) 0.0560(18) 0.0054(15) -0.0007(14) -0.0089(14)
C11 0.080(2) 0.053(2) 0.0552(18) 0.0065(16) -0.0314(17) -0.0017(18)
C16 0.068(2) 0.0422(19) 0.078(2) 0.0053(16) -0.0330(18) -0.0213(16)
C17 0.074(2) 0.0432(19) 0.069(2) -0.0074(16) -0.0260(18) -0.0036(17)
C20 0.0393(15) 0.055(2) 0.0684(19) 0.0116(16) -0.0064(14) -0.0108(14)
C22 0.073(2) 0.049(2) 0.083(2) -0.0128(18) 0.017(2) -0.0163(18)
C18 0.0540(19) 0.060(2) 0.065(2) -0.0138(17) -0.0082(15) 0.0005(16)
B2 0.073(3) 0.082(3) 0.057(2) 0.015(2) -0.0346(19) -0.031(2)
B1 0.051(2) 0.072(3) 0.056(2) 0.0109(19) 0.0072(17) -0.0039(19)
C21 0.0484(19) 0.054(2) 0.093(3) 0.009(2) 0.0108(18) -0.0008(16)
C23 0.069(2) 0.067(2) 0.076(2) -0.0160(19) -0.0024(18) -0.0283(19)

loop_
_atom_type_symbol
_atom_type_description
_atom_type_scat_dispersion_real
_atom_type_scat_dispersion_imag
_atom_type_scat_source
C C 0.0033 0.0016 'International Tables Vol C Tables 4.2.6.8 and 6.1.1.4'
H H 0.0000 0.0000 'International Tables Vol C Tables 4.2.6.8 and 6.1.1.4'
B B 0.0013 0.0007 'International Tables Vol C Tables 4.2.6.8 and 6.1.1.4'
P P 0.1023 0.0942 'International Tables Vol C Tables 4.2.6.8 and 6.1.1.4'

loop_
_geom_angle_atom_site_label_1
_geom_angle_atom_site_label_2
_geom_angle_atom_site_label_3
_geom_angle
C14 P1 C7 104.85(12)
C14 P1 C1 106.86(12)
C7 P1 C1 106.62(12)
C14 P1 B1 113.88(16)
C7 P1 B1 112.26(16)
C1 P1 B1 111.83(15)
C19 P2 C25 106.49(13)
C19 P2 C31 104.27(12)
C25 P2 C31 106.70(13)
C19 P2 B2 114.20(17)
C25 P2 B2 112.02(16)
C31 P2 B2 112.53(16)
C6 C1 C2 118.9(2)
C6 C1 P1 123.3(2)
C2 C1 P1 117.8(2)
C26 C25 C30 118.7(3)
C26 C25 P2 123.1(2)
C30 C25 P2 118.1(2)
C13 C14 C15 118.2(3)
C13 C14 P1 122.7(2)
C15 C14 P1 119.2(2)
C20 C19 C24 118.3(3)
C20 C19 P2 119.5(2)
C24 C19 P2 122.2(2)
C27 C26 C25 120.4(3)
C27 C26 H26 119.8
C25 C26 H26 119.8
C5 C6 C1 119.9(3)
C5 C6 H6 120.1
C1 C6 H6 120.1
C3 C2 C1 120.0(3)
C3 C2 H2 120.0
C1 C2 H2 120.0
C8 C7 C12 118.4(3)
C8 C7 P1 123.9(2)
C12 C7 P1 117.7(2)
C29 C30 C25 120.1(3)
C29 C30 H30 120.0
C25 C30 H30 120.0
C36 C31 C32 118.6(3)
C36 C31 P2 123.9(2)
C32 C31 P2 117.5(2)
C4 C5 C6 120.6(3)
C4 C5 H5 119.7
C6 C5 H5 119.7
C28 C27 C26 120.3(3)
C28 C27 H27 119.8
C26 C27 H27 119.8
C34 C35 C36 120.6(3)
C34 C35 H35 119.7
C36 C35 H35 119.7
C27 C28 C29 119.7(3)
C27 C28 H28 120.2
C29 C28 H28 120.2
C18 C13 C14 120.8(3)
C18 C13 H13 119.6
C14 C13 H13 119.6
C5 C4 C3 119.7(3)
C5 C4 H4 120.2
C3 C4 H4 120.2
C30 C29 C28 120.8(3)
C30 C29 H29 119.6
C28 C29 H29 119.6
C16 C15 C14 120.6(3)
C16 C15 H15 119.7
C14 C15 H15 119.7
C35 C34 C33 119.9(3)
C35 C34 H34 120.1
C33 C34 H34 120.1
C34 C33 C32 120.2(3)
C34 C33 H33 119.9
C32 C33 H33 119.9
C9 C8 C7 120.4(3)
C9 C8 H8 119.8
C7 C8 H8 119.8
C31 C36 C35 120.3(3)
C31 C36 H36 119.9
C35 C36 H36 119.9
C23 C24 C19 120.8(3)
C23 C24 H24 119.6
C19 C24 H24 119.6
C4 C3 C2 120.9(3)
C4 C3 H3 119.6
C2 C3 H3 119.6
C9 C10 C11 120.2(3)
C9 C10 H10 119.9
C11 C10 H10 119.9
C11 C12 C7 120.3(3)
C11 C12 H12 119.9
C7 C12 H12 119.9
C10 C9 C8 120.5(3)
C10 C9 H9 119.8
C8 C9 H9 119.8
C33 C32 C31 120.5(3)
C33 C32 H32 119.8
C31 C32 H32 119.8
C10 C11 C12 120.2(3)
C10 C11 H11 119.9
C12 C11 H11 119.9
C17 C16 C15 120.5(3)
C17 C16 H16 119.8
C15 C16 H16 119.8
C16 C17 C18 119.4(3)
C16 C17 H17 120.3
C18 C17 H17 120.3
C21 C20 C19 120.4(3)
C21 C20 H20 119.8
C19 C20 H20 119.8
C21 C22 C23 119.1(3)
C21 C22 H22 120.4
C23 C22 H22 120.4
C17 C18 C13 120.5(3)
C17 C18 H18 119.7
C13 C18 H18 119.7
P2 B2 H2A 109.5
P2 B2 H2B 109.5
H2A B2 H2B 109.5
P2 B2 H2C 109.5
H2A B2 H2C 109.5
H2B B2 H2C 109.5
P1 B1 H1A 109.5
P1 B1 H1B 109.5
H1A B1 H1B 109.5
P1 B1 H1C 109.5
H1A B1 H1C 109.5
H1B B1 H1C 109.5
C22 C21 C20 120.6(3)
C22 C21 H21 119.7
C20 C21 H21 119.7
C24 C23 C22 120.8(4)
C24 C23 H23 119.6
C22 C23 H23 119.6

loop_
_geom_bond_atom_site_label_1
_geom_bond_atom_site_label_2
_geom_bond_distance
P1 C14 1.811(3)
P1 C7 1.814(3)
P1 C1 1.814(3)
P1 B1 1.924(3)
P2 C19 1.814(3)
P2 C25 1.815(3)
P2 C31 1.820(3)
P2 B2 1.924(4)
C1 C6 1.393(4)
C1 C2 1.399(4)
C25 C26 1.385(4)
C25 C30 1.399(4)
C14 C13 1.388(4)
C14 C15 1.393(4)
C19 C20 1.387(4)
C19 C24 1.390(4)
C26 C27 1.384(4)
C26 H26 0.9300
C6 C5 1.386(4)
C6 H6 0.9300
C2 C3 1.375(4)
C2 H2 0.9300
C7 C8 1.388(4)
C7 C12 1.398(4)
C30 C29 1.374(4)
C30 H30 0.9300
C31 C36 1.381(4)
C31 C32 1.392(4)
C5 C4 1.372(4)
C5 H5 0.9300
C27 C28 1.372(4)
C27 H27 0.9300
C35 C34 1.367(5)
C35 C36 1.384(4)
C35 H35 0.9300
C28 C29 1.377(5)
C28 H28 0.9300
C13 C18 1.379(4)
C13 H13 0.9300
C4 C3 1.375(4)
C4 H4 0.9300
C29 H29 0.9300
C15 C16 1.381(4)
C15 H15 0.9300
C34 C33 1.369(5)
C34 H34 0.9300
C33 C32 1.380(4)
C33 H33 0.9300
C8 C9 1.374(4)
C8 H8 0.9300
C36 H36 0.9300
C24 C23 1.369(4)
C24 H24 0.9300
C3 H3 0.9300
C10 C9 1.367(5)
C10 C11 1.370(5)
C10 H10 0.9300
C12 C11 1.376(5)
C12 H12 0.9300
C9 H9 0.9300
C32 H32 0.9300
C11 H11 0.9300
C16 C17 1.375(5)
C16 H16 0.9300
C17 C18 1.377(5)
C17 H17 0.9300
C20 C21 1.383(5)
C20 H20 0.9300
C22 C21 1.375(6)
C22 C23 1.375(5)
C22 H22 0.9300
C18 H18 0.9300
B2 H2A 0.9600
B2 H2B 0.9600
B2 H2C 0.9600
B1 H1A 0.9600
B1 H1B 0.9600
B1 H1C 0.9600
C21 H21 0.9300
C23 H23 0.9300
